data_7061380
loop_
_publ_author_name
'Qin, Ling'
'Zheng, Qi-Ming'
'Liu, Jin-Liang'
'Zhou, Xiao-Yan'
'Wang, Yan-Qing'
'Zhang, Ming-Dao'

_publ_section_title
;
 Structural regulation of Co-based coordination polymers by adjusting
 solvent polarity toward electrocatalytic hydrogen evolution performance
;
_journal_issue 16
_journal_name_full 'New Journal of Chemistry'
_journal_page_first 7355
_journal_page_last 7365
_journal_paper_doi 10.1039/D2NJ00945E
_journal_volume 46
_journal_year 2022
_chemical_formula_moiety 'C18 H14 Co N4 O5 S'
_chemical_formula_sum 'C18 H14 Co N4 O5 S'
_chemical_formula_weight 457.335
_space_group_crystal_system triclinic
_space_group_IT_number 2
_space_group_name_Hall '-P 1'
_space_group_name_H-M_alt 'P -1'
_symmetry_Int_Tables_number 2
_audit_creation_date 2022-03-04
_audit_creation_method
;
Olex2 1.5-dev
(compiled 2022.02.18 svn.r4bb5f11b for OlexSys, GUI svn.r6444)
;
_audit_update_record
;
2022-03-09 deposited with the CCDC.	2022-03-10 downloaded from the CCDC.
;
_cell_angle_alpha 108.489(10)
_cell_angle_beta 108.478(9)
_cell_angle_gamma 105.102(9)
_cell_formula_units_Z 2
_cell_length_a 10.0734(9)
_cell_length_b 10.2855(12)
_cell_length_c 10.6942(12)
_cell_measurement_reflns_used 7198
_cell_measurement_temperature 293(2)
_cell_measurement_theta_max 29.5
_cell_measurement_theta_min 3.4
_cell_volume 912.8(2)
_computing_cell_refinement 'Bruker FRAMBO'
_computing_data_collection 'Bruker FRAMBO'
_computing_data_reduction 'Bruker SAINT'
_computing_molecular_graphics 'Olex2 1.5-dev (Dolomanov et al., 2009)'
_computing_publication_material 'Olex2 1.5-dev (Dolomanov et al., 2009)'
_computing_structure_refinement 'olex2.refine 1.5-dev (Bourhis et al., 2015)'
_computing_structure_solution 'Bruker SHELXTL'
_diffrn_measured_fraction_theta_full 0.9961
_diffrn_measured_fraction_theta_max 0.9955
_diffrn_measurement_device_type 'Bruker APEX-II CCD'
_diffrn_measurement_method '\f and \w scans'
_diffrn_radiation_type 'Mo K\a'
_diffrn_radiation_wavelength 0.71073
_diffrn_reflns_av_R_equivalents 0.0416
_diffrn_reflns_av_unetI/netI 0.0936
_diffrn_reflns_Laue_measured_fraction_full 0.9961
_diffrn_reflns_Laue_measured_fraction_max 0.9955
_diffrn_reflns_limit_h_max 13
_diffrn_reflns_limit_h_min -13
_diffrn_reflns_limit_k_max 13
_diffrn_reflns_limit_k_min -14
_diffrn_reflns_limit_l_max 13
_diffrn_reflns_limit_l_min -14
_diffrn_reflns_number 7198
_diffrn_reflns_point_group_measured_fraction_full 0.9961
_diffrn_reflns_point_group_measured_fraction_max 0.9955
_diffrn_reflns_theta_full 25.2417
_diffrn_reflns_theta_max 26.00
_diffrn_reflns_theta_min 3.38
_exptl_absorpt_coefficient_mu 1.095
_exptl_crystal_colour purple
_exptl_crystal_density_diffrn 1.664
_exptl_crystal_description block
_exptl_crystal_F_000 467.289
_exptl_crystal_size_max 0.3
_exptl_crystal_size_mid 0.28
_exptl_crystal_size_min 0.26
_refine_diff_density_max 0.6420
_refine_diff_density_min -0.6044
_refine_diff_density_rms 0.1421
_refine_ls_d_res_high 0.8108
_refine_ls_d_res_low 6.0249
_refine_ls_goodness_of_fit_ref 1.0630
_refine_ls_hydrogen_treatment constr
_refine_ls_matrix_type full
_refine_ls_number_constraints 27
_refine_ls_number_parameters 263
_refine_ls_number_reflns 3571
_refine_ls_number_restraints 0
_refine_ls_restrained_S_all 1.0630
_refine_ls_R_factor_all 0.0754
_refine_ls_R_factor_gt 0.0500
_refine_ls_shift/su_max 0.0002
_refine_ls_shift/su_mean 0.0000
_refine_ls_structure_factor_coef Fsqd
_refine_ls_weighting_details 'w=1/[\s^2^(Fo^2^)+(0.0219P)^2^+0.0803P] where P=(Fo^2^+2Fc^2^)/3'
_refine_ls_weighting_scheme calc
_refine_ls_wR_factor_gt 0.0829
_refine_ls_wR_factor_ref 0.0983
_reflns_Friedel_coverage 0.0
_reflns_limit_h_max 11
_reflns_limit_h_min -12
_reflns_limit_k_max 11
_reflns_limit_k_min -12
_reflns_limit_l_max 13
_reflns_limit_l_min 0
_reflns_number_gt 2641
_reflns_number_total 3571
_reflns_threshold_expression I>=2u(I)
_cod_data_source_file d2nj00945e2.cif
_cod_data_source_block 2
_cod_depositor_comments 'Adding full bibliography for 7061379--7061381.cif.'
_cod_database_code 7061380
_olex2_refinement_description
;
1. Fixed Uiso
 At 1.2 times of:
  All C(H) groups
 At 1.5 times of:
  All O(H,H) groups
2.a Rotating group:
 O1W(H1Wa,H1Wb)
2.b Aromatic/amide H refined with riding coordinates:
 C1(H1), C2(H2), C3(H3), C5(H5), C6(H6), C7(H7), C8(H8), C9(H9), C11(H11),
 C12(H12), C15(H15), C16(H16)
;
_olex2_submission_special_instructions 'No special instructions were received'

loop_
_space_group_symop_id
_space_group_symop_operation_xyz
1 x,y,z
2 -x,-y,-z

loop_
_atom_site_label
_atom_site_type_symbol
_atom_site_fract_x
_atom_site_fract_y
_atom_site_fract_z
_atom_site_U_iso_or_equiv
_atom_site_adp_type
_atom_site_occupancy
_atom_site_refinement_flags_posn
C1 C 0.5643(5) 0.5117(4) 0.1929(4) 0.0427(11) Uani 1.000000 .
H1 H 0.4665(5) 0.4492(4) 0.1187(4) 0.0512(14) Uiso 1.000000 R
C2 C 0.6313(4) 0.6597(5) 0.2368(5) 0.0427(11) Uani 1.000000 .
H2 H 0.5889(4) 0.7177(5) 0.2003(5) 0.0513(14) Uiso 1.000000 R
C3 C 0.7862(4) 0.5877(4) 0.3637(4) 0.0253(9) Uani 1.000000 .
H3 H 0.8726(4) 0.5901(4) 0.4319(4) 0.0304(10) Uiso 1.000000 R
C4 C 0.8898(4) 0.8573(4) 0.4244(4) 0.0271(9) Uani 1.000000 .
C5 C 1.0393(4) 0.8821(4) 0.4524(4) 0.0314(9) Uani 1.000000 .
H5 H 1.0651(4) 0.8014(4) 0.4196(4) 0.0377(11) Uiso 1.000000 R
C6 C 0.8496(4) 0.9758(4) 0.4721(4) 0.0313(9) Uani 1.000000 .
H6 H 0.7485(4) 0.9593(4) 0.4532(4) 0.0375(11) Uiso 1.000000 R
C7 C 0.7888(4) 0.3860(4) 0.5939(4) 0.0272(9) Uani 1.000000 .
H7 H 0.8638(4) 0.4695(4) 0.6047(4) 0.0327(10) Uiso 1.000000 R
C8 C 0.5934(5) 0.1825(5) 0.5010(4) 0.0410(11) Uani 1.000000 .
H8 H 0.5050(5) 0.0977(5) 0.4329(4) 0.0492(13) Uiso 1.000000 R
C9 C 0.6600(4) 0.2217(5) 0.6464(4) 0.0421(11) Uani 1.000000 .
H9 H 0.6281(4) 0.1699(5) 0.6959(4) 0.0505(13) Uiso 1.000000 R
C10 C 0.8945(4) 0.4311(4) 0.8559(4) 0.0283(9) Uani 1.000000 .
C11 C 0.8480(4) 0.4229(4) 0.9622(4) 0.0339(10) Uani 1.000000 .
H11 H 0.7456(4) 0.3709(4) 0.9365(4) 0.0406(12) Uiso 1.000000 R
C12 C 1.0453(4) 0.5075(4) 0.8923(4) 0.0349(10) Uani 1.000000 .
H12 H 1.0757(4) 0.5124(4) 0.8197(4) 0.0419(12) Uiso 1.000000 R
C13 C 0.8442(4) 0.1764(5) 0.2465(4) 0.0294(9) Uani 1.000000 .
C14 C 0.9450(4) 0.1021(4) 0.2128(4) 0.0249(9) Uani 1.000000 .
C15 C 0.9103(4) -0.0475(4) 0.1488(4) 0.0295(9) Uani 1.000000 .
H15 H 0.8158(4) -0.1209(4) 0.1201(4) 0.0353(11) Uiso 1.000000 R
C16 C 1.0320(4) -0.0789(4) 0.1310(4) 0.0266(9) Uani 1.000000 .
H16 H 1.0275(4) -0.1753(4) 0.0900(4) 0.0319(11) Uiso 1.000000 R
C17 C 1.1574(4) 0.0472(4) 0.1802(4) 0.0223(8) Uani 1.000000 .
C18 C 1.3051(4) 0.0579(5) 0.1732(4) 0.0262(9) Uani 1.000000 .
Co1 Co 0.61732(5) 0.25162(5) 0.25033(5) 0.02170(15) Uani 1.000000 .
N1 N 0.6619(3) 0.4665(3) 0.2742(3) 0.0259(7) Uani 1.000000 .
N2 N 0.7744(3) 0.7084(3) 0.3458(3) 0.0274(7) Uani 1.000000 .
N3 N 0.6744(3) 0.2853(3) 0.4684(3) 0.0266(7) Uani 1.000000 .
N4 N 0.7840(3) 0.3533(3) 0.7056(3) 0.0285(7) Uani 1.000000 .
O1 O 0.7050(3) 0.0932(3) 0.2002(3) 0.0332(7) Uani 1.000000 .
O2 O 0.8965(3) 0.3150(3) 0.3157(3) 0.0386(7) Uani 1.000000 .
O3 O 1.3281(3) -0.0584(3) 0.1407(3) 0.0385(7) Uani 1.000000 .
O4 O 1.3948(3) 0.1859(3) 0.2028(3) 0.0335(7) Uani 1.000000 .
O1W O 0.5319(3) 0.1868(3) 0.0085(2) 0.0318(6) Uani 1.000000 .
S3 S 1.12749(10) 0.20660(11) 0.24978(10) 0.0286(2) Uani 1.000000 .
H1Wa H 0.587(2) 0.149(3) -0.0228(7) 0.0478(10) Uiso 1.000000 GR
H1Wb H 0.4437(13) 0.116(2) -0.0371(4) 0.0478(10) Uiso 1.000000 GR

loop_
_atom_site_aniso_label
_atom_site_aniso_U_11
_atom_site_aniso_U_22
_atom_site_aniso_U_33
_atom_site_aniso_U_12
_atom_site_aniso_U_13
_atom_site_aniso_U_23
C1 0.032(2) 0.027(2) 0.045(3) 0.004(2) -0.003(2) 0.015(2)
C2 0.036(2) 0.029(2) 0.049(3) 0.012(2) 0.004(2) 0.016(2)
C3 0.026(2) 0.023(2) 0.024(2) 0.0080(18) 0.0069(17) 0.0106(18)
C4 0.029(2) 0.020(2) 0.024(2) 0.0045(17) 0.0080(17) 0.0096(18)
C5 0.039(2) 0.024(2) 0.036(2) 0.0155(19) 0.0193(19) 0.0131(19)
C6 0.026(2) 0.026(2) 0.040(2) 0.0088(18) 0.0143(19) 0.014(2)
C7 0.028(2) 0.022(2) 0.033(2) 0.0069(18) 0.0154(18) 0.0142(19)
C8 0.039(2) 0.033(3) 0.026(2) -0.004(2) 0.0024(19) 0.008(2)
C9 0.046(3) 0.035(3) 0.030(2) -0.001(2) 0.010(2) 0.016(2)
C10 0.034(2) 0.023(2) 0.021(2) 0.0067(18) 0.0085(17) 0.0098(18)
C11 0.030(2) 0.035(2) 0.028(2) 0.0032(19) 0.0117(19) 0.013(2)
C12 0.039(2) 0.036(2) 0.026(2) 0.006(2) 0.0176(19) 0.012(2)
C13 0.029(2) 0.041(3) 0.023(2) 0.018(2) 0.0125(18) 0.015(2)
C14 0.0238(19) 0.032(2) 0.019(2) 0.0126(18) 0.0099(16) 0.0097(18)
C15 0.023(2) 0.037(2) 0.028(2) 0.0098(19) 0.0105(17) 0.0159(19)
C16 0.025(2) 0.027(2) 0.030(2) 0.0128(18) 0.0128(17) 0.0120(18)
C17 0.0213(19) 0.028(2) 0.0208(19) 0.0112(17) 0.0107(16) 0.0127(17)
C18 0.023(2) 0.043(3) 0.019(2) 0.014(2) 0.0114(17) 0.019(2)
Co1 0.0219(3) 0.0191(3) 0.0223(3) 0.0073(2) 0.0093(2) 0.0079(2)
N1 0.0276(17) 0.0184(17) 0.0289(18) 0.0083(15) 0.0099(14) 0.0103(15)
N2 0.0292(18) 0.0180(17) 0.0278(18) 0.0067(15) 0.0074(14) 0.0089(15)
N3 0.0297(17) 0.0216(17) 0.0215(17) 0.0051(15) 0.0091(14) 0.0074(15)
N4 0.0299(18) 0.0260(19) 0.0186(17) 0.0034(15) 0.0064(14) 0.0076(15)
O1 0.0199(14) 0.0427(18) 0.0301(15) 0.0135(13) 0.0092(12) 0.0087(14)
O2 0.0486(18) 0.0306(17) 0.0515(19) 0.0219(15) 0.0320(15) 0.0201(15)
O3 0.0410(17) 0.0444(18) 0.0525(18) 0.0295(15) 0.0313(15) 0.0265(16)
O4 0.0220(14) 0.0398(18) 0.0382(16) 0.0084(13) 0.0154(12) 0.0175(14)
O1W 0.0324(15) 0.0307(16) 0.0318(15) 0.0128(13) 0.0164(12) 0.0105(13)
S3 0.0250(5) 0.0269(5) 0.0315(6) 0.0093(4) 0.0146(4) 0.0089(5)

loop_
_atom_type_symbol
_atom_type_scat_dispersion_real
_atom_type_scat_dispersion_imag
_atom_type_scat_Cromer_Mann_a1
_atom_type_scat_Cromer_Mann_a2
_atom_type_scat_Cromer_Mann_a3
_atom_type_scat_Cromer_Mann_a4
_atom_type_scat_Cromer_Mann_b1
_atom_type_scat_Cromer_Mann_b2
_atom_type_scat_Cromer_Mann_b3
_atom_type_scat_Cromer_Mann_b4
_atom_type_scat_Cromer_Mann_c
_atom_type_scat_source
_atom_type_scat_dispersion_source
C 0.00347 0.00161 2.31000 1.02000 1.58860 0.86500 20.84390 10.20750 0.56870 51.65120 0.21560 'International Tables Volume C Table 6.1.1.4 (pp. 500-502)' 'Henke, Gullikson and Davis, At. Data and Nucl. Data Tables, 1993, 54, 2'
Co 0.35655 0.96576 12.28410 7.34090 4.00340 2.34880 4.27910 0.27840 13.53590 71.16920 1.01180 'International Tables Volume C Table 6.1.1.4 (pp. 500-502)' 'Henke, Gullikson and Davis, At. Data and Nucl. Data Tables, 1993, 54, 2'
H 0.00000 0.00000 0.49300 0.32291 0.14019 0.04081 10.51090 26.12570 3.14236 57.79970 0.00304 'International Tables Volume C Table 6.1.1.4 (pp. 500-502)' 'Henke, Gullikson and Davis, At. Data and Nucl. Data Tables, 1993, 54, 2'
N 0.00653 0.00323 12.21260 3.13220 2.01250 1.16630 0.00570 9.89330 28.99750 0.58260 -11.52900 'International Tables Volume C Table 6.1.1.4 (pp. 500-502)' 'Henke, Gullikson and Davis, At. Data and Nucl. Data Tables, 1993, 54, 2'
O 0.01158 0.00611 3.04850 2.28680 1.54630 0.86700 13.27710 5.70110 0.32390 32.90890 0.25080 'International Tables Volume C Table 6.1.1.4 (pp. 500-502)' 'Henke, Gullikson and Davis, At. Data and Nucl. Data Tables, 1993, 54, 2'
S 0.12424 0.12443 6.90530 5.20340 1.43790 1.58630 1.46790 22.21510 0.25360 56.17200 0.86690 'International Tables Volume C Table 6.1.1.4 (pp. 500-502)' 'Henke, Gullikson and Davis, At. Data and Nucl. Data Tables, 1993, 54, 2'

loop_
_geom_angle_atom_site_label_1
_geom_angle_atom_site_label_2
_geom_angle_atom_site_label_3
_geom_angle
_geom_angle_site_symmetry_1
_geom_angle_site_symmetry_3
_geom_angle_publ_flag
C2 C1 H1 125.1(2) . . ?
N1 C1 H1 125.1(2) . . ?
N1 C1 C2 109.9(3) . . ?
H2 C2 C1 126.8(2) . . ?
N2 C2 C1 106.5(3) . . ?
N2 C2 H2 126.8(2) . . ?
N1 C3 H3 124.0(2) . . ?
N2 C3 H3 124.0(2) . . ?
N2 C3 N1 112.0(3) . . ?
C6 C4 C5 120.4(3) . . ?
N2 C4 C5 120.3(3) . . ?
N2 C4 C6 119.3(3) . . ?
H5 C5 C4 119.7(2) . . ?
C6 C5 C4 120.6(3) 2_776 . ?
C6 C5 H5 119.7(2) 2_776 . ?
C5 C6 C4 119.0(3) 2_776 . ?
H6 C6 C4 120.5(2) . . ?
H6 C6 C5 120.5(2) . 2_776 ?
N3 C7 H7 124.3(2) . . ?
N4 C7 H7 124.3(2) . . ?
N4 C7 N3 111.4(3) . . ?
C9 C8 H8 124.8(3) . . ?
N3 C8 H8 124.8(2) . . ?
N3 C8 C9 110.3(4) . . ?
H9 C9 C8 127.1(3) . . ?
N4 C9 C8 105.8(4) . . ?
N4 C9 H9 127.1(2) . . ?
C12 C10 C11 120.8(3) . . ?
N4 C10 C11 118.9(3) . . ?
N4 C10 C12 120.2(4) . . ?
H11 C11 C10 120.2(2) . . ?
C12 C11 C10 119.6(4) 2_767 . ?
C12 C11 H11 120.2(2) 2_767 . ?
C11 C12 C10 119.5(4) 2_767 . ?
H12 C12 C10 120.2(2) . . ?
H12 C12 C11 120.2(2) . 2_767 ?
O1 C13 C14 117.2(3) . . ?
O2 C13 C14 120.1(3) . . ?
O2 C13 O1 122.6(3) . . ?
C15 C14 C13 127.9(4) . . ?
S3 C14 C13 120.4(3) . . ?
S3 C14 C15 111.7(3) . . ?
H15 C15 C14 123.5(2) . . ?
C16 C15 C14 112.9(3) . . ?
C16 C15 H15 123.5(2) . . ?
H16 C16 C15 123.8(2) . . ?
C17 C16 C15 112.4(3) . . ?
C17 C16 H16 123.79(19) . . ?
C18 C17 C16 127.7(3) . . ?
S3 C17 C16 111.9(2) . . ?
S3 C17 C18 120.4(3) . . ?
O3 C18 C17 117.4(3) . . ?
O4 C18 C17 116.0(3) . . ?
O4 C18 O3 126.6(3) . . ?
N3 Co1 N1 100.61(12) . . y
O1 Co1 N1 138.36(12) . . y
O1 Co1 N3 95.76(10) . . y
O4 Co1 N1 98.33(11) 1_455 . y
O4 Co1 N3 91.36(11) 1_455 . y
O4 Co1 O1 119.40(11) 1_455 . y
O1W Co1 N1 85.54(11) . . y
O1W Co1 N3 172.49(11) . . y
O1W Co1 O1 82.19(9) . . y
O1W Co1 O4 83.44(10) . 1_455 y
C3 N1 C1 105.2(3) . . ?
Co1 N1 C1 125.9(2) . . ?
Co1 N1 C3 128.9(2) . . ?
C3 N2 C2 106.4(3) . . ?
C4 N2 C2 127.2(3) . . ?
C4 N2 C3 126.4(3) . . ?
C8 N3 C7 105.4(3) . . ?
Co1 N3 C7 133.0(3) . . ?
Co1 N3 C8 121.3(2) . . ?
C9 N4 C7 107.1(3) . . ?
C10 N4 C7 127.4(3) . . ?
C10 N4 C9 125.2(3) . . ?
Co1 O1 C13 100.6(2) . . ?
Co1 O4 C18 126.5(2) 1_655 . ?
H1Wa O1W Co1 109.3 . . ?
H1Wb O1W Co1 109.2 . . ?
H1Wb O1W H1Wa 104.5 . . ?
C17 S3 C14 91.04(17) . . ?

loop_
_geom_bond_atom_site_label_1
_geom_bond_atom_site_label_2
_geom_bond_distance
_geom_bond_site_symmetry_2
_geom_bond_publ_flag
C1 H1 0.9300 . ?
C1 C2 1.343(5) . ?
C1 N1 1.375(4) . ?
C2 H2 0.9300 . ?
C2 N2 1.370(4) . ?
C3 H3 0.9300 . ?
C3 N1 1.307(4) . ?
C3 N2 1.344(4) . ?
C4 C5 1.374(5) . ?
C4 C6 1.380(4) . ?
C4 N2 1.427(4) . ?
C5 H5 0.9300 . ?
C5 C6 1.366(5) 2_776 ?
C6 H6 0.9300 . ?
C7 H7 0.9300 . ?
C7 N3 1.311(4) . ?
C7 N4 1.352(4) . ?
C8 H8 0.9300 . ?
C8 C9 1.354(5) . ?
C8 N3 1.367(5) . ?
C9 H9 0.9300 . ?
C9 N4 1.366(5) . ?
C10 C11 1.377(5) . ?
C10 C12 1.373(5) . ?
C10 N4 1.431(4) . ?
C11 H11 0.9300 . ?
C11 C12 1.386(5) 2_767 ?
C12 H12 0.9300 . ?
C13 C14 1.486(4) . ?
C13 O1 1.268(4) . ?
C13 O2 1.245(4) . ?
C14 C15 1.363(5) . ?
C14 S3 1.712(4) . ?
C15 H15 0.9300 . ?
C15 C16 1.399(4) . ?
C16 H16 0.9300 . ?
C16 C17 1.359(5) . ?
C17 C18 1.490(4) . ?
C17 S3 1.720(3) . ?
C18 O3 1.240(4) . ?
C18 O4 1.259(4) . ?
Co1 N1 2.051(3) . y
Co1 N3 2.103(3) . y
Co1 O1 2.055(2) . y
Co1 O4 2.002(2) 1_455 y
Co1 O1W 2.252(2) . y
O1W H1Wa 0.8500 . ?
O1W H1Wb 0.8500 . ?

loop_
_geom_hbond_atom_site_label_D
_geom_hbond_atom_site_label_H
_geom_hbond_atom_site_label_A
_geom_hbond_distance_DH
_geom_hbond_distance_HA
_geom_hbond_distance_DA
_geom_hbond_angle_DHA
_geom_hbond_site_symmetry_A
O1W H1Wa O3 0.8500 1.880(3) 2.709(3) 164.6(2) 2_755
O1W H1Wb O1 0.8500 2.048(12) 2.817(4) 150(2) 2_655

loop_
_geom_torsion_atom_site_label_1
_geom_torsion_atom_site_label_2
_geom_torsion_atom_site_label_3
_geom_torsion_atom_site_label_4
_geom_torsion
_geom_torsion_site_symmetry_1
_geom_torsion_site_symmetry_2
_geom_torsion_site_symmetry_3
_geom_torsion_site_symmetry_4
_geom_torsion_publ_flag
C1 C2 N2 C3 -0.8(4) . . . . ?
C1 C2 N2 C4 178.6(3) . . . . ?
C1 N1 C3 N2 0.3(3) . . . . ?
C2 N2 C3 N1 0.3(3) . . . . ?
C2 N2 C4 C5 -137.0(4) . . . . ?
C2 N2 C4 C6 43.1(4) . . . . ?
C3 N2 C4 C5 42.3(4) . . . . ?
C3 N2 C4 C6 -137.6(4) . . . . ?
C4 C5 C6 C4 -0.1(4) . . 2_776 2_776 ?
C4 C6 C5 C4 0.1(4) . . 2_776 2_776 ?
C7 N3 C8 C9 -0.2(3) . . . . ?
C7 N4 C9 C8 -1.2(3) . . . . ?
C7 N4 C10 C11 154.6(4) . . . . ?
C7 N4 C10 C12 -28.1(4) . . . . ?
C8 C9 N4 C10 -175.6(3) . . . . ?
C9 N4 C10 C11 -32.2(4) . . . . ?
C9 N4 C10 C12 145.2(4) . . . . ?
C10 C11 C12 C10 -0.0(3) . . 2_767 2_767 ?
C10 C12 C11 C10 0.0(4) . . 2_767 2_767 ?
C13 C14 C15 C16 179.0(4) . . . . ?
C14 C15 C16 C17 -0.7(4) . . . . ?
C15 C16 C17 C18 -177.0(3) . . . . ?
C15 C16 C17 S3 0.2(3) . . . . ?
C16 C17 C18 O3 -12.5(4) . . . . ?
C16 C17 C18 O4 168.3(4) . . . . ?
C17 C18 O4 Co1 164.51(19) . . . 1_655 ?
